data_4101086
_journal_name_full 'Journal of the American Chemical Society'
_journal_paper_doi 10.1021/ja057747f
_journal_year 2006
_chemical_formula_sum 'C72 H162 N0 Nb2 O6 P Si6'
_chemical_formula_weight 1509.35
_space_group_IT_number 2
_symmetry_cell_setting triclinic
_symmetry_space_group_name_Hall '-P 1'
_symmetry_space_group_name_H-M 'P -1'
_cell_angle_alpha 75.414(4)
_cell_angle_beta 87.661(5)
_cell_angle_gamma 88.146(5)
_cell_formula_units_Z 2
_cell_length_a 12.9821(11)
_cell_length_b 16.2465(19)
_cell_length_c 21.136(3)
_cell_measurement_temperature 173(2)
_cell_volume 4309.5(8)
_diffrn_ambient_temperature 173(2)
_exptl_crystal_density_diffrn 1.163
_cod_database_code 4101086

loop_
_symmetry_equiv_pos_as_xyz
'x, y, z'
'-x, -y, -z'

loop_
_atom_site_label
_atom_site_type_symbol
_atom_site_fract_x
_atom_site_fract_y
_atom_site_fract_z
_atom_site_U_iso_or_equiv
_atom_site_adp_type
_atom_site_occupancy
_atom_site_symmetry_multiplicity
_atom_site_calc_flag
_atom_site_refinement_flags
_atom_site_disorder_assembly
_atom_site_disorder_group
Nb1 Nb 0.32641(5) 0.13551(4) 0.21162(3) 0.0162(2) Uani 1 1 d . . .
Nb2 Nb 0.18077(5) 0.36747(4) 0.29729(3) 0.01444(19) Uani 1 1 d . . .
P1 P 0.23976(19) 0.26792(15) 0.24331(12) 0.0499(7) Uani 1 1 d . . .
Si1 Si 0.49812(15) -0.01988(13) 0.30427(10) 0.0230(6) Uani 1 1 d . . .
Si2 Si 0.11102(15) 0.03149(12) 0.16933(10) 0.0203(6) Uani 1 1 d . . .
Si3 Si 0.46608(15) 0.25035(12) 0.07023(10) 0.0193(6) Uani 1 1 d . . .
Si4 Si 0.39127(15) 0.48211(12) 0.33182(10) 0.0190(6) Uani 1 1 d . . .
Si5 Si 0.06028(15) 0.25060(12) 0.44537(9) 0.0202(6) Uani 1 1 d . . .
Si6 Si 0.00213(15) 0.51094(13) 0.19832(10) 0.0210(6) Uani 1 1 d . . .
O1 O 0.4152(3) 0.0428(3) 0.2534(2) 0.0287(14) Uani 1 1 d . . .
O2 O 0.2097(3) 0.0831(3) 0.1891(2) 0.0249(14) Uani 1 1 d . . .
O3 O 0.4098(3) 0.1930(3) 0.1390(2) 0.0236(14) Uani 1 1 d . . .
O4 O 0.2888(3) 0.4364(3) 0.3113(2) 0.0187(13) Uani 1 1 d . . .
O5 O 0.1174(3) 0.3138(3) 0.3789(2) 0.0218(13) Uani 1 1 d . . .
O6 O 0.0808(3) 0.4415(3) 0.2465(2) 0.0236(13) Uani 1 1 d . . .
C1 C 0.4194(5) -0.0937(4) 0.3742(4) 0.027(2) Uani 1 1 d . . .
C2 C 0.3373(5) -0.0410(5) 0.4010(4) 0.039(2) Uani 1 1 d . . .
H2A H 0.2970 -0.0784 0.4364 0.059 Uiso 1 1 calc R . .
H2B H 0.2915 -0.0128 0.3659 0.059 Uiso 1 1 calc R . .
H2C H 0.3706 0.0019 0.4180 0.059 Uiso 1 1 calc R . .
C3 C 0.4864(6) -0.1435(5) 0.4311(3) 0.044(3) Uani 1 1 d . . .
H3A H 0.4423 -0.1800 0.4647 0.066 Uiso 1 1 calc R . .
H3B H 0.5211 -0.1032 0.4502 0.066 Uiso 1 1 calc R . .
H3C H 0.5381 -0.1787 0.4144 0.066 Uiso 1 1 calc R . .
C4 C 0.3625(5) -0.1586(4) 0.3478(3) 0.033(2) Uani 1 1 d . . .
H4A H 0.3230 -0.1959 0.3835 0.049 Uiso 1 1 calc R . .
H4B H 0.4127 -0.1928 0.3288 0.049 Uiso 1 1 calc R . .
H4C H 0.3155 -0.1286 0.3140 0.049 Uiso 1 1 calc R . .
C5 C 0.5757(5) -0.0816(4) 0.2496(3) 0.026(2) Uani 1 1 d . . .
C6 C 0.6334(5) -0.1615(5) 0.2902(4) 0.045(3) Uani 1 1 d . . .
H6A H 0.6716 -0.1900 0.2605 0.068 Uiso 1 1 calc R . .
H6B H 0.5834 -0.2006 0.3169 0.068 Uiso 1 1 calc R . .
H6C H 0.6816 -0.1443 0.3187 0.068 Uiso 1 1 calc R . .
C7 C 0.5040(5) -0.1127(5) 0.2051(4) 0.041(2) Uani 1 1 d . . .
H7A H 0.5446 -0.1436 0.1780 0.061 Uiso 1 1 calc R . .
H7B H 0.4685 -0.0637 0.1768 0.061 Uiso 1 1 calc R . .
H7C H 0.4529 -0.1505 0.2319 0.061 Uiso 1 1 calc R . .
C8 C 0.6549(5) -0.0270(5) 0.2054(4) 0.049(3) Uani 1 1 d . . .
H8A H 0.6925 -0.0607 0.1791 0.074 Uiso 1 1 calc R . .
H8B H 0.7035 -0.0066 0.2321 0.074 Uiso 1 1 calc R . .
H8C H 0.6202 0.0217 0.1764 0.074 Uiso 1 1 calc R . .
C9 C 0.5841(5) 0.0510(5) 0.3388(3) 0.030(2) Uani 1 1 d . . .
C10 C 0.5315(6) 0.0853(4) 0.3938(4) 0.044(2) Uani 1 1 d . . .
H10A H 0.5797 0.1206 0.4091 0.065 Uiso 1 1 calc R . .
H10B H 0.5110 0.0375 0.4301 0.065 Uiso 1 1 calc R . .
H10C H 0.4703 0.1195 0.3771 0.065 Uiso 1 1 calc R . .
C11 C 0.6848(5) 0.0052(5) 0.3662(4) 0.043(3) Uani 1 1 d . . .
H11A H 0.7258 0.0440 0.3831 0.065 Uiso 1 1 calc R . .
H11B H 0.7243 -0.0127 0.3312 0.065 Uiso 1 1 calc R . .
H11C H 0.6681 -0.0449 0.4016 0.065 Uiso 1 1 calc R . .
C12 C 0.6144(6) 0.1302(5) 0.2842(4) 0.044(3) Uani 1 1 d . . .
H12A H 0.6586 0.1661 0.3020 0.066 Uiso 1 1 calc R . .
H12B H 0.5520 0.1626 0.2675 0.066 Uiso 1 1 calc R . .
H12C H 0.6518 0.1122 0.2486 0.066 Uiso 1 1 calc R . .
C13 C 0.1686(5) -0.0596(4) 0.1354(3) 0.022(2) Uani 1 1 d . . .
C14 C 0.2127(5) -0.1311(4) 0.1894(4) 0.035(2) Uani 1 1 d . . .
H14A H 0.2412 -0.1765 0.1705 0.053 Uiso 1 1 calc R . .
H14B H 0.1579 -0.1538 0.2217 0.053 Uiso 1 1 calc R . .
H14C H 0.2674 -0.1089 0.2107 0.053 Uiso 1 1 calc R . .
C15 C 0.0924(6) -0.1001(5) 0.0992(4) 0.046(3) Uani 1 1 d . . .
H15A H 0.1274 -0.1462 0.0839 0.068 Uiso 1 1 calc R . .
H15B H 0.0667 -0.0570 0.0615 0.068 Uiso 1 1 calc R . .
H15C H 0.0344 -0.1229 0.1289 0.068 Uiso 1 1 calc R . .
C16 C 0.2583(5) -0.0270(4) 0.0863(4) 0.038(2) Uani 1 1 d . . .
H16A H 0.2876 -0.0741 0.0696 0.057 Uiso 1 1 calc R . .
H16B H 0.3117 -0.0044 0.1083 0.057 Uiso 1 1 calc R . .
H16C H 0.2328 0.0180 0.0499 0.057 Uiso 1 1 calc R . .
C17 C 0.0349(5) 0.1120(4) 0.1052(3) 0.023(2) Uani 1 1 d . . .
C18 C -0.0762(5) 0.0800(5) 0.0969(4) 0.034(2) Uani 1 1 d . . .
H18A H -0.1122 0.1229 0.0636 0.051 Uiso 1 1 calc R . .
H18B H -0.1152 0.0706 0.1387 0.051 Uiso 1 1 calc R . .
H18C H -0.0700 0.0266 0.0834 0.051 Uiso 1 1 calc R . .
C19 C 0.0879(5) 0.1303(5) 0.0374(3) 0.035(2) Uani 1 1 d . . .
H19A H 0.0457 0.1713 0.0063 0.053 Uiso 1 1 calc R . .
H19B H 0.0961 0.0774 0.0234 0.053 Uiso 1 1 calc R . .
H19C H 0.1558 0.1541 0.0392 0.053 Uiso 1 1 calc R . .
C20 C 0.0218(5) 0.1978(4) 0.1228(4) 0.032(2) Uani 1 1 d . . .
H20A H -0.0178 0.2374 0.0892 0.048 Uiso 1 1 calc R . .
H20B H 0.0898 0.2211 0.1251 0.048 Uiso 1 1 calc R . .
H20C H -0.0149 0.1897 0.1652 0.048 Uiso 1 1 calc R . .
C21 C 0.0313(5) -0.0100(4) 0.2492(3) 0.028(2) Uani 1 1 d . . .
C22 C -0.0448(5) -0.0791(5) 0.2452(4) 0.038(2) Uani 1 1 d . . .
H22A H -0.0831 -0.0976 0.2871 0.057 Uiso 1 1 calc R . .
H22B H -0.0066 -0.1278 0.2356 0.057 Uiso 1 1 calc R . .
H22C H -0.0932 -0.0559 0.2104 0.057 Uiso 1 1 calc R . .
C23 C -0.0313(5) 0.0632(5) 0.2679(4) 0.039(2) Uani 1 1 d . . .
H23A H -0.0711 0.0409 0.3087 0.058 Uiso 1 1 calc R . .
H23B H -0.0784 0.0890 0.2329 0.058 Uiso 1 1 calc R . .
H23C H 0.0159 0.1063 0.2739 0.058 Uiso 1 1 calc R . .
C24 C 0.1048(5) -0.0461(5) 0.3050(3) 0.034(2) Uani 1 1 d . . .
H24A H 0.0646 -0.0671 0.3459 0.051 Uiso 1 1 calc R . .
H24B H 0.1503 -0.0012 0.3098 0.051 Uiso 1 1 calc R . .
H24C H 0.1463 -0.0930 0.2951 0.051 Uiso 1 1 calc R . .
C25 C 0.3741(5) 0.3431(4) 0.0378(3) 0.019(2) Uani 1 1 d . . .
C26 C 0.3760(5) 0.4099(4) 0.0779(3) 0.030(2) Uani 1 1 d . . .
H26A H 0.3281 0.4570 0.0596 0.045 Uiso 1 1 calc R . .
H26B H 0.4459 0.4316 0.0762 0.045 Uiso 1 1 calc R . .
H26C H 0.3552 0.3838 0.1235 0.045 Uiso 1 1 calc R . .
C27 C 0.2610(5) 0.3139(4) 0.0415(3) 0.027(2) Uani 1 1 d . . .
H27A H 0.2158 0.3631 0.0238 0.041 Uiso 1 1 calc R . .
H27B H 0.2404 0.2883 0.0871 0.041 Uiso 1 1 calc R . .
H27C H 0.2554 0.2719 0.0157 0.041 Uiso 1 1 calc R . .
C28 C 0.3982(5) 0.3891(4) -0.0336(3) 0.033(2) Uani 1 1 d . . .
H28A H 0.3482 0.4360 -0.0478 0.050 Uiso 1 1 calc R . .
H28B H 0.3939 0.3490 -0.0611 0.050 Uiso 1 1 calc R . .
H28C H 0.4679 0.4117 -0.0377 0.050 Uiso 1 1 calc R . .
C29 C 0.5956(5) 0.2883(4) 0.0924(3) 0.022(2) Uani 1 1 d . . .
C30 C 0.6780(5) 0.2159(4) 0.1047(4) 0.032(2) Uani 1 1 d . . .
H30A H 0.7428 0.2374 0.1157 0.048 Uiso 1 1 calc R . .
H30B H 0.6890 0.1952 0.0652 0.048 Uiso 1 1 calc R . .
H30C H 0.6545 0.1692 0.1410 0.048 Uiso 1 1 calc R . .
C31 C 0.6406(5) 0.3612(4) 0.0383(4) 0.036(2) Uani 1 1 d . . .
H31A H 0.7064 0.3778 0.0519 0.055 Uiso 1 1 calc R . .
H31B H 0.5923 0.4100 0.0304 0.055 Uiso 1 1 calc R . .
H31C H 0.6518 0.3423 -0.0020 0.055 Uiso 1 1 calc R . .
C32 C 0.5816(5) 0.3186(4) 0.1547(3) 0.026(2) Uani 1 1 d . . .
H32A H 0.6478 0.3378 0.1659 0.039 Uiso 1 1 calc R . .
H32B H 0.5569 0.2718 0.1905 0.039 Uiso 1 1 calc R . .
H32C H 0.5311 0.3659 0.1479 0.039 Uiso 1 1 calc R . .
C33 C 0.4864(5) 0.1780(4) 0.0112(3) 0.022(2) Uani 1 1 d . . .
C34 C 0.5290(5) 0.0895(4) 0.0482(4) 0.036(2) Uani 1 1 d . . .
H34A H 0.5390 0.0532 0.0176 0.054 Uiso 1 1 calc R . .
H34B H 0.4798 0.0633 0.0833 0.054 Uiso 1 1 calc R . .
H34C H 0.5951 0.0961 0.0669 0.054 Uiso 1 1 calc R . .
C35 C 0.3836(5) 0.1627(5) -0.0170(4) 0.039(2) Uani 1 1 d . . .
H35A H 0.3957 0.1256 -0.0468 0.058 Uiso 1 1 calc R . .
H35B H 0.3537 0.2172 -0.0410 0.058 Uiso 1 1 calc R . .
H35C H 0.3360 0.1355 0.0187 0.058 Uiso 1 1 calc R . .
C36 C 0.5622(5) 0.2143(5) -0.0467(3) 0.039(2) Uani 1 1 d . . .
H36A H 0.5695 0.1748 -0.0749 0.059 Uiso 1 1 calc R . .
H36B H 0.6295 0.2219 -0.0299 0.059 Uiso 1 1 calc R . .
H36C H 0.5354 0.2694 -0.0721 0.059 Uiso 1 1 calc R . .
C37 C 0.4446(5) 0.5592(4) 0.2535(3) 0.026(2) Uani 1 1 d . . .
C38 C 0.4446(5) 0.5178(4) 0.1964(3) 0.035(2) Uani 1 1 d . . .
H38A H 0.4714 0.5576 0.1567 0.053 Uiso 1 1 calc R . .
H38B H 0.3740 0.5030 0.1896 0.053 Uiso 1 1 calc R . .
H38C H 0.4884 0.4662 0.2060 0.053 Uiso 1 1 calc R . .
C39 C 0.3770(5) 0.6412(4) 0.2348(4) 0.033(2) Uani 1 1 d . . .
H39A H 0.4057 0.6791 0.1949 0.050 Uiso 1 1 calc R . .
H39B H 0.3757 0.6699 0.2705 0.050 Uiso 1 1 calc R . .
H39C H 0.3066 0.6265 0.2274 0.050 Uiso 1 1 calc R . .
C40 C 0.5559(5) 0.5872(5) 0.2593(4) 0.049(3) Uani 1 1 d . . .
H40A H 0.5783 0.6264 0.2182 0.073 Uiso 1 1 calc R . .
H40B H 0.6022 0.5371 0.2686 0.073 Uiso 1 1 calc R . .
H40C H 0.5578 0.6157 0.2950 0.073 Uiso 1 1 calc R . .
C41 C 0.3440(5) 0.5400(4) 0.3968(3) 0.017(2) Uani 1 1 d . . .
C42 C 0.2415(5) 0.5896(5) 0.3768(4) 0.041(2) Uani 1 1 d . . .
H42A H 0.2187 0.6187 0.4105 0.061 Uiso 1 1 calc R . .
H42B H 0.1888 0.5498 0.3724 0.061 Uiso 1 1 calc R . .
H42C H 0.2522 0.6317 0.3350 0.061 Uiso 1 1 calc R . .
C43 C 0.4249(5) 0.6048(4) 0.4056(4) 0.037(2) Uani 1 1 d . . .
H43A H 0.3991 0.6333 0.4390 0.055 Uiso 1 1 calc R . .
H43B H 0.4364 0.6471 0.3640 0.055 Uiso 1 1 calc R . .
H43C H 0.4899 0.5745 0.4194 0.055 Uiso 1 1 calc R . .
C44 C 0.3244(5) 0.4789(5) 0.4634(3) 0.036(2) Uani 1 1 d . . .
H44A H 0.3007 0.5110 0.4949 0.053 Uiso 1 1 calc R . .
H44B H 0.3884 0.4475 0.4781 0.053 Uiso 1 1 calc R . .
H44C H 0.2715 0.4387 0.4599 0.053 Uiso 1 1 calc R . .
C45 C 0.4864(5) 0.3912(4) 0.3659(3) 0.023(2) Uani 1 1 d . . .
C46 C 0.5721(5) 0.4150(5) 0.4030(4) 0.044(3) Uani 1 1 d . . .
H46A H 0.6174 0.3652 0.4189 0.066 Uiso 1 1 calc R . .
H46B H 0.5430 0.4347 0.4402 0.066 Uiso 1 1 calc R . .
H46C H 0.6120 0.4605 0.3740 0.066 Uiso 1 1 calc R . .
C47 C 0.4290(5) 0.3155(4) 0.4121(4) 0.039(2) Uani 1 1 d . . .
H47A H 0.4787 0.2695 0.4296 0.058 Uiso 1 1 calc R . .
H47B H 0.3774 0.2948 0.3876 0.058 Uiso 1 1 calc R . .
H47C H 0.3946 0.3345 0.4483 0.058 Uiso 1 1 calc R . .
C48 C 0.5345(5) 0.3540(4) 0.3110(4) 0.037(2) Uani 1 1 d . . .
H48A H 0.5833 0.3078 0.3297 0.056 Uiso 1 1 calc R . .
H48B H 0.5708 0.3987 0.2788 0.056 Uiso 1 1 calc R . .
H48C H 0.4799 0.3318 0.2896 0.056 Uiso 1 1 calc R . .
C49 C 0.1282(5) 0.1414(4) 0.4627(3) 0.021(2) Uani 1 1 d . . .
C50 C 0.2470(5) 0.1509(4) 0.4559(3) 0.026(2) Uani 1 1 d . . .
H50A H 0.2805 0.0944 0.4649 0.039 Uiso 1 1 calc R . .
H50B H 0.2695 0.1815 0.4872 0.039 Uiso 1 1 calc R . .
H50C H 0.2660 0.1828 0.4113 0.039 Uiso 1 1 calc R . .
C51 C 0.1010(5) 0.0850(4) 0.5309(3) 0.029(2) Uani 1 1 d . . .
H51A H 0.1382 0.0303 0.5370 0.044 Uiso 1 1 calc R . .
H51B H 0.0266 0.0755 0.5349 0.044 Uiso 1 1 calc R . .
H51C H 0.1209 0.1133 0.5642 0.044 Uiso 1 1 calc R . .
C52 C 0.1017(5) 0.0936(4) 0.4124(4) 0.032(2) Uani 1 1 d . . .
H52A H 0.1377 0.0382 0.4221 0.048 Uiso 1 1 calc R . .
H52B H 0.1232 0.1266 0.3686 0.048 Uiso 1 1 calc R . .
H52C H 0.0271 0.0853 0.4141 0.048 Uiso 1 1 calc R . .
C53 C -0.0812(5) 0.2470(4) 0.4224(3) 0.025(2) Uani 1 1 d . . .
C54 C -0.0865(5) 0.2349(4) 0.3535(4) 0.035(2) Uani 1 1 d . . .
H54A H -0.1588 0.2335 0.3422 0.053 Uiso 1 1 calc R . .
H54B H -0.0516 0.1812 0.3514 0.053 Uiso 1 1 calc R . .
H54C H -0.0525 0.2822 0.3224 0.053 Uiso 1 1 calc R . .
C55 C -0.1409(5) 0.3301(4) 0.4233(4) 0.037(2) Uani 1 1 d . . .
H55A H -0.2122 0.3260 0.4111 0.056 Uiso 1 1 calc R . .
H55B H -0.1080 0.3778 0.3921 0.056 Uiso 1 1 calc R . .
H55C H -0.1406 0.3394 0.4673 0.056 Uiso 1 1 calc R . .
C56 C -0.1412(5) 0.1739(5) 0.4697(4) 0.045(3) Uani 1 1 d . . .
H56A H -0.2125 0.1749 0.4558 0.068 Uiso 1 1 calc R . .
H56B H -0.1411 0.1816 0.5142 0.068 Uiso 1 1 calc R . .
H56C H -0.1080 0.1191 0.4688 0.068 Uiso 1 1 calc R . .
C57 C 0.0722(5) 0.3034(4) 0.5165(3) 0.026(2) Uani 1 1 d . . .
C58 C 0.1795(5) 0.2892(4) 0.5456(3) 0.036(2) Uani 1 1 d . . .
H58A H 0.1821 0.3170 0.5816 0.053 Uiso 1 1 calc R . .
H58B H 0.2315 0.3134 0.5117 0.053 Uiso 1 1 calc R . .
H58C H 0.1934 0.2280 0.5622 0.053 Uiso 1 1 calc R . .
C59 C -0.0056(6) 0.2689(5) 0.5735(3) 0.039(2) Uani 1 1 d . . .
H59A H 0.0034 0.2976 0.6084 0.058 Uiso 1 1 calc R . .
H59B H 0.0063 0.2075 0.5904 0.058 Uiso 1 1 calc R . .
H59C H -0.0760 0.2796 0.5578 0.058 Uiso 1 1 calc R . .
C60 C 0.0524(5) 0.4009(4) 0.4925(4) 0.035(2) Uani 1 1 d . . .
H60A H 0.0586 0.4271 0.5291 0.052 Uiso 1 1 calc R . .
H60B H -0.0172 0.4119 0.4755 0.052 Uiso 1 1 calc R . .
H60C H 0.1032 0.4251 0.4578 0.052 Uiso 1 1 calc R . .
C61 C -0.1172(6) 0.4499(4) 0.1861(4) 0.032(2) Uani 1 1 d . . .
C62 C -0.1874(5) 0.4318(5) 0.2473(4) 0.038(2) Uani 1 1 d . . .
H62A H -0.2477 0.4009 0.2401 0.058 Uiso 1 1 calc R . .
H62B H -0.2101 0.4856 0.2570 0.058 Uiso 1 1 calc R . .
H62C H -0.1496 0.3971 0.2843 0.058 Uiso 1 1 calc R . .
C63 C -0.0826(5) 0.3633(4) 0.1739(4) 0.039(2) Uani 1 1 d . . .
H63A H -0.1434 0.3323 0.1676 0.059 Uiso 1 1 calc R . .
H63B H -0.0454 0.3300 0.2116 0.059 Uiso 1 1 calc R . .
H63C H -0.0373 0.3726 0.1346 0.059 Uiso 1 1 calc R . .
C64 C -0.1805(6) 0.4987(5) 0.1283(4) 0.046(3) Uani 1 1 d . . .
H64A H -0.2402 0.4653 0.1242 0.069 Uiso 1 1 calc R . .
H64B H -0.1375 0.5084 0.0880 0.069 Uiso 1 1 calc R . .
H64C H -0.2042 0.5534 0.1357 0.069 Uiso 1 1 calc R . .
C65 C 0.0734(6) 0.5557(5) 0.1184(4) 0.035(2) Uani 1 1 d . . .
C66 C 0.1850(5) 0.5755(5) 0.1315(4) 0.049(3) Uani 1 1 d . . .
H66A H 0.2220 0.5988 0.0898 0.073 Uiso 1 1 calc R . .
H66B H 0.2201 0.5231 0.1551 0.073 Uiso 1 1 calc R . .
H66C H 0.1837 0.6172 0.1579 0.073 Uiso 1 1 calc R . .
C67 C 0.0865(6) 0.4888(5) 0.0773(3) 0.043(3) Uani 1 1 d . . .
H67A H 0.1237 0.5139 0.0360 0.065 Uiso 1 1 calc R . .
H67B H 0.0185 0.4710 0.0681 0.065 Uiso 1 1 calc R . .
H67C H 0.1256 0.4392 0.1019 0.065 Uiso 1 1 calc R . .
C68 C 0.0275(6) 0.6374(5) 0.0739(4) 0.045(3) Uani 1 1 d . . .
H68A H 0.0705 0.6546 0.0338 0.068 Uiso 1 1 calc R . .
H68B H 0.0251 0.6828 0.0969 0.068 Uiso 1 1 calc R . .
H68C H -0.0425 0.6268 0.0627 0.068 Uiso 1 1 calc R . .
C69 C -0.0343(5) 0.5974(5) 0.2441(3) 0.029(2) Uani 1 1 d . . .
C70 C -0.1276(6) 0.6532(5) 0.2164(4) 0.051(3) Uani 1 1 d . . .
H70A H -0.1415 0.6958 0.2414 0.077 Uiso 1 1 calc R . .
H70B H -0.1880 0.6175 0.2196 0.077 Uiso 1 1 calc R . .
H70C H -0.1129 0.6819 0.1704 0.077 Uiso 1 1 calc R . .
C71 C -0.0556(6) 0.5554(5) 0.3179(3) 0.040(2) Uani 1 1 d . . .
H71A H -0.0737 0.5995 0.3408 0.060 Uiso 1 1 calc R . .
H71B H 0.0062 0.5239 0.3365 0.060 Uiso 1 1 calc R . .
H71C H -0.1129 0.5162 0.3227 0.060 Uiso 1 1 calc R . .
C72 C 0.0578(6) 0.6567(5) 0.2410(4) 0.044(3) Uani 1 1 d . . .
H72A H 0.0386 0.7004 0.2642 0.066 Uiso 1 1 calc R . .
H72B H 0.0759 0.6840 0.1952 0.066 Uiso 1 1 calc R . .
H72C H 0.1171 0.6232 0.2616 0.066 Uiso 1 1 calc R . .

loop_
_atom_site_aniso_label
_atom_site_aniso_U_11
_atom_site_aniso_U_22
_atom_site_aniso_U_33
_atom_site_aniso_U_23
_atom_site_aniso_U_13
_atom_site_aniso_U_12
Nb1 0.0144(4) 0.0136(4) 0.0174(4) 0.0023(3) 0.0012(3) -0.0026(3)
Nb2 0.0119(4) 0.0134(4) 0.0153(4) 0.0014(3) 0.0010(3) -0.0020(3)
P1 0.0557(15) 0.0517(18) 0.0397(14) -0.0055(13) 0.0095(12) -0.0226(13)
Si1 0.0223(13) 0.0183(12) 0.0245(12) 0.0016(10) -0.0026(10) 0.0050(10)
Si2 0.0177(13) 0.0158(12) 0.0276(12) -0.0058(10) 0.0013(10) -0.0021(10)
Si3 0.0203(13) 0.0140(12) 0.0217(12) -0.0020(9) 0.0037(10) -0.0003(10)
Si4 0.0185(13) 0.0164(12) 0.0216(12) -0.0037(9) -0.0002(10) -0.0016(10)
Si5 0.0220(13) 0.0171(12) 0.0181(12) 0.0008(9) 0.0085(10) -0.0004(10)
Si6 0.0209(13) 0.0206(12) 0.0215(12) -0.0051(10) -0.0050(10) 0.0033(10)
O1 0.026(3) 0.023(3) 0.029(3) 0.009(2) -0.005(2) -0.006(2)
O2 0.013(3) 0.019(3) 0.041(3) -0.004(2) 0.000(2) -0.010(2)
O3 0.017(3) 0.019(3) 0.026(3) 0.008(2) 0.006(2) -0.004(2)
O4 0.018(3) 0.017(3) 0.022(3) -0.005(2) -0.003(2) -0.002(2)
O5 0.021(3) 0.019(3) 0.022(3) 0.000(2) 0.001(2) 0.000(2)
O6 0.011(3) 0.024(3) 0.033(3) -0.005(2) -0.004(2) 0.008(2)
C1 0.026(5) 0.013(4) 0.036(5) 0.004(4) 0.000(4) -0.001(4)
C2 0.040(5) 0.033(5) 0.041(5) -0.004(4) 0.004(4) 0.007(4)
C3 0.056(6) 0.039(6) 0.023(5) 0.016(4) 0.001(4) 0.003(5)
C4 0.038(5) 0.022(5) 0.030(5) 0.006(4) 0.019(4) -0.005(4)
C5 0.023(5) 0.022(5) 0.026(4) 0.001(4) 0.002(4) 0.005(4)
C6 0.037(5) 0.050(6) 0.049(6) -0.017(5) 0.004(5) 0.014(5)
C7 0.046(5) 0.042(5) 0.030(5) -0.002(4) -0.004(4) -0.001(4)
C8 0.040(5) 0.071(6) 0.040(5) -0.022(5) 0.003(4) 0.005(5)
C9 0.026(5) 0.032(5) 0.029(5) -0.006(4) -0.005(4) 0.009(4)
C10 0.066(6) 0.025(5) 0.044(5) -0.014(4) -0.001(5) -0.008(4)
C11 0.043(6) 0.046(6) 0.044(5) -0.014(4) -0.010(4) 0.002(5)
C12 0.044(5) 0.036(5) 0.050(6) -0.005(4) 0.001(5) -0.016(4)
C13 0.018(4) 0.016(4) 0.029(4) 0.001(4) 0.000(4) 0.003(3)
C14 0.025(5) 0.031(5) 0.051(5) -0.014(4) 0.013(4) 0.003(4)
C15 0.052(6) 0.045(5) 0.050(5) -0.030(4) 0.000(5) -0.005(5)
C16 0.032(5) 0.036(5) 0.049(5) -0.019(4) 0.004(4) 0.015(4)
C17 0.008(4) 0.023(4) 0.033(5) 0.000(4) 0.006(4) -0.004(3)
C18 0.023(5) 0.036(5) 0.040(5) -0.007(4) 0.003(4) 0.008(4)
C19 0.028(5) 0.034(5) 0.039(5) 0.001(4) -0.015(4) 0.004(4)
C20 0.023(5) 0.024(5) 0.043(5) 0.002(4) 0.001(4) 0.004(4)
C21 0.026(5) 0.026(5) 0.032(5) -0.008(4) 0.006(4) -0.012(4)
C22 0.011(5) 0.046(6) 0.052(6) -0.003(4) 0.006(4) -0.008(4)
C23 0.031(5) 0.054(6) 0.036(5) -0.020(4) 0.008(4) -0.002(4)
C24 0.016(5) 0.048(5) 0.033(5) -0.002(4) 0.016(4) -0.005(4)
C25 0.020(5) 0.022(4) 0.012(4) 0.004(3) -0.005(3) -0.005(4)
C26 0.034(5) 0.030(5) 0.028(5) -0.015(4) 0.007(4) 0.005(4)
C27 0.027(5) 0.020(4) 0.032(5) -0.005(4) 0.004(4) 0.015(4)
C28 0.038(5) 0.027(5) 0.033(5) -0.003(4) -0.009(4) -0.001(4)
C29 0.035(5) 0.002(4) 0.031(4) -0.006(3) 0.009(4) -0.004(3)
C30 0.024(5) 0.028(5) 0.040(5) -0.003(4) -0.004(4) 0.001(4)
C31 0.036(5) 0.029(5) 0.041(5) -0.005(4) 0.012(4) -0.013(4)
C32 0.021(5) 0.018(4) 0.035(5) 0.000(4) -0.004(4) 0.001(4)
C33 0.022(5) 0.013(4) 0.034(5) -0.007(3) -0.009(4) 0.003(3)
C34 0.028(5) 0.031(5) 0.046(5) -0.005(4) 0.013(4) -0.011(4)
C35 0.043(6) 0.032(5) 0.041(5) -0.010(4) -0.005(4) 0.001(4)
C36 0.051(5) 0.043(5) 0.028(5) -0.021(4) 0.024(4) -0.001(4)
C37 0.031(5) 0.024(5) 0.023(4) -0.004(4) 0.000(4) -0.003(4)
C38 0.033(5) 0.041(5) 0.030(5) -0.008(4) 0.017(4) 0.002(4)
C39 0.034(5) 0.022(5) 0.041(5) -0.003(4) 0.001(4) -0.005(4)
C40 0.041(6) 0.037(5) 0.072(6) -0.022(5) 0.021(5) -0.026(4)
C41 0.014(4) 0.018(4) 0.016(4) 0.003(3) -0.006(3) 0.000(3)
C42 0.038(5) 0.046(5) 0.041(5) -0.017(4) 0.000(4) 0.004(4)
C43 0.048(5) 0.028(5) 0.038(5) -0.016(4) -0.009(4) 0.002(4)
C44 0.044(5) 0.038(5) 0.024(5) -0.008(4) 0.005(4) 0.009(4)
C45 0.018(4) 0.025(5) 0.025(4) -0.007(4) 0.010(4) -0.007(4)
C46 0.032(5) 0.045(6) 0.057(6) -0.015(5) -0.020(5) 0.009(4)
C47 0.034(5) 0.023(5) 0.050(6) 0.007(4) -0.009(4) 0.022(4)
C48 0.029(5) 0.033(5) 0.053(5) -0.018(4) 0.007(4) 0.001(4)
C49 0.020(5) 0.014(4) 0.026(4) -0.002(4) 0.008(4) 0.002(3)
C50 0.022(5) 0.022(4) 0.035(5) -0.011(4) 0.002(4) 0.015(4)
C51 0.033(5) 0.011(4) 0.039(5) 0.001(4) 0.009(4) 0.003(4)
C52 0.018(5) 0.027(5) 0.047(5) -0.005(4) 0.001(4) 0.015(4)
C53 0.022(5) 0.017(4) 0.035(5) -0.007(4) 0.010(4) 0.002(4)
C54 0.012(5) 0.019(5) 0.067(6) 0.003(4) 0.000(4) 0.007(4)
C55 0.026(5) 0.037(5) 0.050(5) -0.015(4) -0.005(4) 0.004(4)
C56 0.036(5) 0.032(5) 0.063(6) -0.004(5) 0.010(5) -0.014(4)
C57 0.026(5) 0.014(4) 0.033(5) 0.002(4) 0.019(4) 0.000(4)
C58 0.052(6) 0.031(5) 0.022(5) -0.002(4) -0.005(4) 0.000(4)
C59 0.059(6) 0.032(5) 0.025(5) -0.011(4) 0.014(4) -0.003(4)
C60 0.042(5) 0.022(5) 0.040(5) -0.009(4) 0.011(4) -0.008(4)
C61 0.035(5) 0.024(5) 0.040(5) -0.014(4) -0.004(4) 0.003(4)
C62 0.013(5) 0.031(5) 0.070(6) -0.010(4) 0.001(4) -0.011(4)
C63 0.040(5) 0.035(5) 0.047(5) -0.015(4) -0.018(4) 0.005(4)
C64 0.046(6) 0.033(5) 0.061(6) -0.009(5) -0.030(5) 0.003(5)
C65 0.030(5) 0.037(5) 0.029(5) 0.009(4) -0.006(4) 0.006(4)
C66 0.035(6) 0.057(6) 0.046(6) -0.002(5) 0.018(5) -0.001(5)
C67 0.051(6) 0.055(6) 0.024(5) -0.013(4) 0.001(4) 0.011(5)
C68 0.043(6) 0.042(6) 0.038(5) 0.013(5) 0.000(5) 0.016(5)
C69 0.031(5) 0.026(5) 0.027(5) -0.001(4) -0.001(4) -0.005(4)
C70 0.055(6) 0.032(5) 0.068(6) -0.019(5) 0.005(5) 0.022(5)
C71 0.053(6) 0.027(5) 0.041(5) -0.013(4) 0.014(4) -0.002(4)
C72 0.061(6) 0.027(5) 0.043(5) -0.006(4) -0.006(5) -0.014(4)

loop_
_geom_bond_atom_site_label_1
_geom_bond_atom_site_label_2
_geom_bond_distance
_geom_bond_site_symmetry_2
_geom_bond_publ_flag
Nb1 O2 1.895(4) . ?
Nb1 O3 1.900(4) . ?
Nb1 O1 1.918(4) . ?
Nb1 P1 2.617(3) . ?
Nb2 O5 1.894(4) . ?
Nb2 O4 1.900(4) . ?
Nb2 O6 1.909(4) . ?
Nb2 P1 2.298(3) . ?
Si1 O1 1.680(5) . ?
Si1 C9 1.918(8) . ?
Si1 C1 1.931(7) . ?
Si1 C5 1.944(7) . ?
Si2 O2 1.677(5) . ?
Si2 C13 1.919(7) . ?
Si2 C17 1.913(7) . ?
Si2 C21 1.925(7) . ?
Si3 O3 1.670(4) . ?
Si3 C25 1.896(7) . ?
Si3 C29 1.924(7) . ?
Si3 C33 1.924(7) . ?
Si4 O4 1.668(5) . ?
Si4 C45 1.909(7) . ?
Si4 C41 1.922(7) . ?
Si4 C37 1.926(7) . ?
Si5 O5 1.677(4) . ?
Si5 C49 1.913(7) . ?
Si5 C57 1.923(8) . ?
Si5 C53 1.926(7) . ?
Si6 O6 1.669(5) . ?
Si6 C65 1.880(7) . ?
Si6 C61 1.926(8) . ?
Si6 C69 1.934(8) . ?
C1 C2 1.525(9) . ?
C1 C4 1.533(10) . ?
C1 C3 1.552(9) . ?
C5 C8 1.510(9) . ?
C5 C7 1.532(10) . ?
C5 C6 1.553(9) . ?
C9 C10 1.537(10) . ?
C9 C11 1.542(9) . ?
C9 C12 1.545(9) . ?
C13 C14 1.525(9) . ?
C13 C15 1.534(10) . ?
C13 C16 1.542(9) . ?
C17 C19 1.526(9) . ?
C17 C20 1.533(9) . ?
C17 C18 1.580(9) . ?
C21 C24 1.534(9) . ?
C21 C22 1.539(10) . ?
C21 C23 1.543(9) . ?
C25 C28 1.532(9) . ?
C25 C27 1.550(9) . ?
C25 C26 1.537(9) . ?
C29 C32 1.520(9) . ?
C29 C31 1.537(9) . ?
C29 C30 1.543(9) . ?
C33 C35 1.536(9) . ?
C33 C36 1.545(9) . ?
C33 C34 1.550(9) . ?
C37 C38 1.523(10) . ?
C37 C39 1.545(9) . ?
C37 C40 1.548(10) . ?
C41 C44 1.521(9) . ?
C41 C42 1.551(9) . ?
C41 C43 1.558(9) . ?
C45 C46 1.501(10) . ?
C45 C48 1.540(9) . ?
C45 C47 1.555(9) . ?
C49 C52 1.521(10) . ?
C49 C51 1.534(9) . ?
C49 C50 1.552(9) . ?
C53 C54 1.522(10) . ?
C53 C55 1.539(9) . ?
C53 C56 1.554(9) . ?
C57 C58 1.533(9) . ?
C57 C59 1.543(9) . ?
C57 C60 1.552(9) . ?
C61 C62 1.524(10) . ?
C61 C64 1.532(10) . ?
C61 C63 1.543(10) . ?
C65 C66 1.545(10) . ?
C65 C68 1.539(9) . ?
C65 C67 1.554(10) . ?
C69 C70 1.533(9) . ?
C69 C72 1.548(10) . ?
C69 C71 1.554(9) . ?

loop_
_cod_related_entry_id
_cod_related_entry_database
_cod_related_entry_code
1 ChemSpider 30659973
